data_4111517
loop_
_publ_author_name
'Kazuo Takimiya'
'Yoshihito Kunugi'
'Yuta Toyoshima'
'Tetsuo Otsubo'

_publ_contact_author_address
;
Department of Applied Chemistry, 
Graduate School of Engineering, 
Hiroshima University, Kagamiyama,
739-8527 Japan
;
_publ_contact_author_email ' ktakimi@hiroshima-u.ac.jp '
_publ_contact_author_fax ' +81-82-424-7734 '
_publ_contact_author_name ' Kazuo Takimiya'
_publ_contact_author_phone ' 81-82-424-5494 '
_publ_section_title
;
 2,6-Diarylnaphtho[1,8-bc:5,4-b'c']dithiophenes as New High-Performance
 Semiconductors for Organic Field-Effect Transistors
;
_journal_name_full 'Journal of the American Chemical Society'
_journal_page_first 3605
_journal_page_last 3612
_journal_paper_doi 10.1021/ja043429p
_journal_volume 127
_journal_year 2005
_chemical_formula_moiety 'C32 H18 S2 '
_chemical_formula_sum 'C32 H18 S2'
_chemical_formula_weight 466.61
_chemical_melting_point_gt 573
_space_group_IT_number 61
_symmetry_cell_setting orthorhombic
_symmetry_Int_Tables_number 61
_symmetry_space_group_name_Hall '-P 2ac 2ab'
_symmetry_space_group_name_H-M 'P b c a'
_cell_angle_alpha 90
_cell_angle_beta 90
_cell_angle_gamma 90
_cell_formula_units_Z 4
_cell_length_a 7.264(3)
_cell_length_b 8.432(2)
_cell_length_c 36.215(7)
_cell_measurement_reflns_used 23
_cell_measurement_temperature 298.2
_cell_measurement_theta_max 17.5
_cell_measurement_theta_min 15.0
_cell_volume 2218.2(11)
_computing_cell_refinement WinAFC
_computing_data_collection WinAFC
_computing_data_reduction 'teXsan Ver. 1.11'
_computing_molecular_graphics ORTEP3
_computing_publication_material 'teXsan Ver. 1.11'
_computing_structure_refinement SHELXL97
_computing_structure_solution SIR92
_diffrn_measured_fraction_theta_full 0.9967
_diffrn_measured_fraction_theta_max 0.9967
_diffrn_measurement_device_type 'Rigaku AFC7R'
_diffrn_measurement_method \w
_diffrn_radiation_type 'Mo K\a'
_diffrn_radiation_wavelength 0.7107
_diffrn_reflns_av_R_equivalents 0.032
_diffrn_reflns_limit_h_max 6
_diffrn_reflns_limit_h_min -10
_diffrn_reflns_limit_k_max 47
_diffrn_reflns_limit_k_min 0
_diffrn_reflns_limit_l_max 9
_diffrn_reflns_limit_l_min -5
_diffrn_reflns_number 4193
_diffrn_reflns_theta_full 27.51
_diffrn_reflns_theta_max 27.51
_diffrn_standards_decay_% 1.97
_diffrn_standards_interval_count 150
_diffrn_standards_number 3
_exptl_absorpt_coefficient_mu 0.260
_exptl_absorpt_correction_T_max 0.999
_exptl_absorpt_correction_T_min 0.946
_exptl_absorpt_correction_type psi-scan
_exptl_absorpt_process_details '(North, Phillips & Mathews, 1968)'
_exptl_crystal_colour red
_exptl_crystal_density_diffrn 1.397
_exptl_crystal_description plate
_exptl_crystal_size_max 0.500
_exptl_crystal_size_mid 0.200
_exptl_crystal_size_min 0.020
_refine_diff_density_max 0.34
_refine_diff_density_min -0.25
_refine_ls_extinction_coef 0.0000
_refine_ls_extinction_expression Fc^*^=kFc[1+0.001xFc^2^\l^3^/sin(2\q)]^-1/4^
_refine_ls_extinction_method SHELXL
_refine_ls_goodness_of_fit_ref 0.930
_refine_ls_hydrogen_treatment noref
_refine_ls_number_parameters 154
_refine_ls_number_reflns 1518
_refine_ls_R_factor_gt 0.0405
_refine_ls_shift/su_max 0.0340
_refine_ls_structure_factor_coef Fsqd
_refine_ls_weighting_details 'w = 1/[\s^2^(Fo^2^) + (0.1000P)^2^+0.0000P] where P=(Fo^2^+2Fc^2^)/3'
_refine_ls_weighting_scheme calc
_refine_ls_wR_factor_ref 0.1539
_reflns_number_gt 1518
_reflns_number_total 2552
_reflns_threshold_expression >2.0sigma(I)
_cod_data_source_file ja043429psi20041030_013238_3.cif
_cod_data_source_block DNap-NDT_5
_cod_original_cell_volume 2217(1)
_cod_original_formula_sum 'C32 H18 S2 '
_cod_database_code 4111517

loop_
_symmetry_equiv_pos_site_id
_symmetry_equiv_pos_as_xyz
1 +X,+Y,+Z
2 1/2-X,1/2+Y,+Z
3 +X,1/2-Y,1/2+Z
4 1/2-X,-Y,1/2+Z
5 -X,-Y,-Z
6 1/2+X,1/2-Y,-Z
7 -X,1/2+Y,1/2-Z
8 1/2+X,+Y,1/2-Z

loop_
_atom_site_label
_atom_site_type_symbol
_atom_site_fract_x
_atom_site_fract_y
_atom_site_fract_z
_atom_site_U_iso_or_equiv
_atom_site_adp_type
_atom_site_occupancy
_atom_site_calc_flag
S(1) S 0.05117(9) 0.14632(7) -0.02955(2) 0.0373(2) Uani 1.00 d
C(1) C 0.0073(3) 0.2833(3) -0.06439(6) 0.0331(5) Uani 1.00 d
C(2) C -0.0123(3) 0.4370(3) -0.05008(6) 0.0321(5) Uani 1.00 d
C(3) C 0.0073(3) 0.4329(2) -0.01086(6) 0.0315(5) Uani 1.00 d
C(4) C 0.0408(3) 0.2854(3) 0.00508(6) 0.0323(5) Uani 1.00 d
C(5) C 0.0571(3) 0.2754(3) 0.04451(6) 0.0363(5) Uani 1.00 d
C(6) C 0.0426(3) 0.4090(3) 0.06604(6) 0.0356(5) Uani 1.00 d
C(7) C -0.0129(3) 0.2271(3) -0.10247(6) 0.0321(5) Uani 1.00 d
C(8) C -0.1368(3) 0.3063(3) -0.12682(7) 0.0392(6) Uani 1.00 d
C(9) C -0.1595(3) 0.2571(3) -0.16240(6) 0.0411(6) Uani 1.00 d
C(10) C -0.0609(3) 0.1252(3) -0.17645(6) 0.0346(5) Uani 1.00 d
C(11) C -0.0780(4) 0.0730(3) -0.21361(7) 0.0435(6) Uani 1.00 d
C(12) C 0.0212(4) -0.0537(3) -0.22621(7) 0.0493(7) Uani 1.00 d
C(13) C 0.1394(4) -0.1349(3) -0.20209(8) 0.0543(7) Uani 1.00 d
C(14) C 0.1589(4) -0.0888(3) -0.16642(7) 0.0492(6) Uani 1.00 d
C(15) C 0.0603(3) 0.0426(3) -0.15234(6) 0.0348(5) Uani 1.00 d
C(16) C 0.0806(3) 0.0957(3) -0.11543(6) 0.0362(5) Uani 1.00 d
H(1) H 0.0791 0.1702 0.0552 0.0644 Uiso 1.00 calc
H(2) H 0.0527 0.4033 0.0907 0.0644 Uiso 1.00 calc
H(3) H -0.2094 0.3954 -0.1186 0.0644 Uiso 1.00 calc
H(4) H -0.2425 0.3091 -0.1774 0.0644 Uiso 1.00 calc
H(5) H -0.1679 0.1313 -0.2290 0.0644 Uiso 1.00 calc
H(6) H 0.0005 -0.0910 -0.2521 0.0644 Uiso 1.00 calc
H(7) H 0.1994 -0.2195 -0.2114 0.0644 Uiso 1.00 calc
H(8) H 0.2353 -0.1428 -0.1500 0.0644 Uiso 1.00 calc
H(9) H 0.1655 0.0385 -0.0992 0.0644 Uiso 1.00 calc

loop_
_atom_site_aniso_label
_atom_site_aniso_U_11
_atom_site_aniso_U_22
_atom_site_aniso_U_33
_atom_site_aniso_U_12
_atom_site_aniso_U_13
_atom_site_aniso_U_23
S(1) 0.0484(4) 0.0306(3) 0.0330(3) 0.0030(3) -0.0032(3) -0.0005(2)
C(1) 0.034(1) 0.033(1) 0.032(1) -0.0003(9) -0.0020(9) 0.0009(10)
C(2) 0.032(1) 0.034(1) 0.030(1) 0.0010(9) -0.0014(9) 0.0006(10)
C(3) 0.032(1) 0.032(1) 0.031(1) -0.0010(9) 0.0000(9) 0.0000(10)
C(4) 0.037(1) 0.029(1) 0.032(1) 0.0004(9) -0.0005(9) -0.0009(9)
C(5) 0.042(1) 0.033(1) 0.034(1) 0.002(1) -0.005(1) 0.0039(10)
C(6) 0.039(1) 0.036(1) 0.031(1) 0.000(1) 0.0001(10) 0.0051(9)
C(7) 0.035(1) 0.032(1) 0.029(1) -0.0028(9) -0.0009(9) -0.0022(9)
C(8) 0.041(1) 0.037(1) 0.040(1) 0.006(1) -0.005(1) -0.003(1)
C(9) 0.048(1) 0.039(1) 0.037(1) 0.003(1) -0.010(1) 0.003(1)
C(10) 0.038(1) 0.034(1) 0.031(1) -0.003(1) -0.0014(10) 0.0031(9)
C(11) 0.051(1) 0.045(1) 0.034(1) -0.005(1) -0.002(1) 0.003(1)
C(12) 0.057(2) 0.058(2) 0.033(1) -0.005(1) 0.002(1) -0.010(1)
C(13) 0.056(2) 0.057(2) 0.050(2) 0.010(1) 0.000(1) -0.018(1)
C(14) 0.049(2) 0.054(2) 0.045(1) 0.014(1) -0.009(1) -0.009(1)
C(15) 0.034(1) 0.037(1) 0.033(1) -0.0010(10) -0.0010(10) 0.0009(10)
C(16) 0.037(1) 0.038(1) 0.034(1) 0.004(1) -0.0038(10) -0.0021(10)

loop_
_atom_type_symbol
_atom_type_description
_atom_type_scat_dispersion_real
_atom_type_scat_dispersion_imag
_atom_type_scat_source
C C 0.003 0.002
;International Tables for Crystallography
(1992, Vol. C, Tables 4.2.6.8 and 6.1.1.4)
;
H H 0.000 0.000
;International Tables for Crystallography
(1992, Vol. C, Table 6.1.1.4)
;
S S 0.125 0.123
;International Tables for Crystallography
(1992, Vol. C, Tables 4.2.6.8 and 6.1.1.4)
;

loop_
_geom_angle_atom_site_label_1
_geom_angle_atom_site_label_2
_geom_angle_atom_site_label_3
_geom_angle
_geom_angle_site_symmetry_1
_geom_angle_site_symmetry_3
_geom_angle_publ_flag
C(1) S(1) C(4) 93.9(1) . . yes
S(1) C(1) C(2) 111.3(2) . . yes
S(1) C(1) C(7) 119.0(2) . . yes
C(2) C(1) C(7) 129.5(2) . . yes
C(1) C(2) C(3) 109.6(2) . . yes
C(1) C(2) C(6) 134.5(2) . 5_655 yes
C(3) C(2) C(6) 115.9(2) . 5_655 yes
C(2) C(3) C(3) 122.6(2) . 5_655 yes
C(2) C(3) C(4) 116.8(2) . . yes
C(3) C(3) C(4) 120.6(3) 5_655 . yes
S(1) C(4) C(3) 108.3(2) . . yes
S(1) C(4) C(5) 133.1(2) . . yes
C(3) C(4) C(5) 118.6(2) . . yes
C(4) C(5) C(6) 120.7(2) . . yes
C(4) C(5) H(1) 117.3 . . no
C(6) C(5) H(1) 122.0 . . no
C(2) C(6) C(5) 121.6(2) 5_655 . yes
C(2) C(6) H(2) 117.4 5_655 . no
C(5) C(6) H(2) 121.0 . . no
C(1) C(7) C(8) 119.5(2) . . yes
C(1) C(7) C(16) 122.0(2) . . yes
C(8) C(7) C(16) 118.4(2) . . yes
C(7) C(8) C(9) 121.2(2) . . yes
C(7) C(8) H(3) 121.3 . . no
C(9) C(8) H(3) 117.5 . . no
C(8) C(9) C(10) 121.1(2) . . yes
C(8) C(9) H(4) 119.3 . . no
C(10) C(9) H(4) 119.5 . . no
C(9) C(10) C(11) 122.6(2) . . yes
C(9) C(10) C(15) 118.5(2) . . yes
C(11) C(10) C(15) 118.9(2) . . yes
C(10) C(11) C(12) 120.8(2) . . yes
C(10) C(11) H(5) 116.0 . . no
C(12) C(11) H(5) 123.2 . . no
C(11) C(12) C(13) 119.7(2) . . yes
C(11) C(12) H(6) 118.6 . . no
C(13) C(12) H(6) 121.5 . . no
C(12) C(13) C(14) 121.1(3) . . yes
C(12) C(13) H(7) 116.6 . . no
C(14) C(13) H(7) 122.3 . . no
C(13) C(14) C(15) 121.0(2) . . yes
C(13) C(14) H(8) 122.0 . . no
C(15) C(14) H(8) 117.0 . . no
C(10) C(15) C(14) 118.4(2) . . yes
C(10) C(15) C(16) 119.2(2) . . yes
C(14) C(15) C(16) 122.3(2) . . yes
C(7) C(16) C(15) 121.5(2) . . yes
C(7) C(16) H(9) 120.0 . . no
C(15) C(16) H(9) 118.4 . . no

loop_
_geom_bond_atom_site_label_1
_geom_bond_atom_site_label_2
_geom_bond_distance
_geom_bond_site_symmetry_2
_geom_bond_publ_flag
S(1) C(1) 1.740(2) . yes
S(1) C(4) 1.718(2) . yes
C(1) C(2) 1.403(3) . yes
C(1) C(7) 1.466(3) . yes
C(2) C(3) 1.428(3) . yes
C(2) C(6) 1.438(3) 5_655 yes
C(3) C(3) 1.382(4) 5_655 yes
C(3) C(4) 1.393(3) . yes
C(4) C(5) 1.435(3) . yes
C(5) C(6) 1.373(3) . yes
C(5) H(1) 0.982 . no
C(6) H(2) 0.897 . no
C(7) C(8) 1.426(3) . yes
C(7) C(16) 1.381(3) . yes
C(8) C(9) 1.364(3) . yes
C(8) H(3) 0.965 . no
C(9) C(10) 1.417(3) . yes
C(9) H(4) 0.922 . no
C(10) C(11) 1.421(3) . yes
C(10) C(15) 1.422(3) . yes
C(11) C(12) 1.367(4) . yes
C(11) H(5) 0.990 . no
C(12) C(13) 1.403(4) . yes
C(12) H(6) 1.001 . no
C(13) C(14) 1.356(4) . yes
C(13) H(7) 0.902 . no
C(14) C(15) 1.414(4) . yes
C(14) H(8) 0.933 . no
C(15) C(16) 1.418(3) . yes
C(16) H(9) 0.979 . no

loop_
_geom_contact_atom_site_label_1
_geom_contact_atom_site_label_2
_geom_contact_distance
_geom_contact_site_symmetry_2
S(1) S(1) 3.350(1) 5_555
C(1) C(5) 3.385(3) 4_554

loop_
_geom_torsion_atom_site_label_1
_geom_torsion_atom_site_label_2
_geom_torsion_atom_site_label_3
_geom_torsion_atom_site_label_4
_geom_torsion
_geom_torsion_site_symmetry_2
_geom_torsion_site_symmetry_3
_geom_torsion_site_symmetry_4
_geom_torsion_publ_flag
S(1) C(1) C(2) C(3) -0.9(2) . . . yes
S(1) C(1) C(2) C(6) 177.5(2) . . 5_655 yes
S(1) C(1) C(7) C(8) 146.7(2) . . . yes
S(1) C(1) C(7) C(16) -31.3(3) . . . yes
S(1) C(4) C(3) C(2) 0.7(2) . . . yes
S(1) C(4) C(3) C(3) -179.9(2) . . 5_655 yes
S(1) C(4) C(5) C(6) -179.9(2) . . . yes
C(1) S(1) C(4) C(3) -1.0(2) . . . yes
C(1) S(1) C(4) C(5) 178.1(2) . . . yes
C(1) C(2) C(3) C(3) -179.3(3) . . 5_655 yes
C(1) C(2) C(3) C(4) 0.1(3) . . . yes
C(1) C(2) C(6) C(5) 179.8(2) . 5_655 5_655 yes
C(1) C(7) C(8) C(9) -179.8(2) . . . yes
C(1) C(7) C(16) C(15) -179.9(2) . . . yes
C(2) C(1) S(1) C(4) 1.1(2) . . . yes
C(2) C(1) C(7) C(8) -29.8(3) . . . yes
C(2) C(1) C(7) C(16) 152.2(2) . . . yes
C(2) C(3) C(3) C(2) 180.0 . 5_655 5_655 yes
C(2) C(3) C(3) C(4) -0.6(5) . 5_655 5_655 yes
C(2) C(3) C(4) C(5) -178.6(2) . . . yes
C(2) C(6) C(5) C(4) 0.5(3) 5_655 5_655 5_655 yes
C(3) C(2) C(1) C(7) 175.8(2) . . . yes
C(3) C(2) C(6) C(5) -1.9(3) . 5_655 5_655 yes
C(3) C(3) C(2) C(6) -1.9(4) 5_655 5_655 . yes
C(3) C(3) C(4) C(5) -0.9(4) 5_655 5_655 5_655 yes
C(3) C(4) C(5) C(6) -0.9(3) . . . yes
C(4) S(1) C(1) C(7) -176.0(2) . . . yes
C(4) C(3) C(2) C(6) -178.6(2) . . 5_655 yes
C(4) C(3) C(3) C(4) 180.0 . 5_655 5_655 yes
C(6) C(2) C(1) C(7) 5.8(4) 5_655 5_655 5_655 yes
C(7) C(8) C(9) C(10) 0.1(4) . . . yes
C(7) C(16) C(15) C(10) -0.8(3) . . . yes
C(7) C(16) C(15) C(14) 178.1(2) . . . yes
C(8) C(7) C(16) C(15) 2.1(3) . . . yes
C(8) C(9) C(10) C(11) -178.5(2) . . . yes
C(8) C(9) C(10) C(15) 1.3(3) . . . yes
C(9) C(8) C(7) C(16) -1.8(3) . . . yes
C(9) C(10) C(11) C(12) 179.3(2) . . . yes
C(9) C(10) C(15) C(14) -179.9(2) . . . yes
C(9) C(10) C(15) C(16) -1.0(3) . . . yes
C(10) C(11) C(12) C(13) 0.9(4) . . . yes
C(10) C(15) C(14) C(13) 0.3(4) . . . yes
C(11) C(10) C(15) C(14) -0.1(3) . . . yes
C(11) C(10) C(15) C(16) 178.8(2) . . . yes
C(11) C(12) C(13) C(14) -0.7(4) . . . yes
C(12) C(11) C(10) C(15) -0.5(4) . . . yes
C(12) C(13) C(14) C(15) 0.1(4) . . . yes
C(13) C(14) C(15) C(16) -178.6(2) . . . yes
C(13) C(14) C(15) C(16) -178.6(2) . . . yes
